data_7012441
loop_
_publ_author_name
'Monkowius, Uwe'
'Nogai, Stefan'
'Schmidbaur, Hubert'

_publ_section_title
;
 Trivinylphosphineborane (CH2&#xE001;CH)3PBH3 and related compounds
;
_journal_issue 5
_journal_name_full 'Dalton Transactions'
_journal_page_first 987
_journal_paper_doi 10.1039/b210991c
_journal_year 2003
_chemical_formula_sum 'C6 H9 B I3 P'
_chemical_formula_weight 503.61
_space_group_IT_number 14
_symmetry_cell_setting monoclinic
_symmetry_space_group_name_Hall '-P 2yn'
_symmetry_space_group_name_H-M 'P 1 21/n 1'
_atom_sites_solution_hydrogens difmap
_atom_sites_solution_primary direct
_atom_sites_solution_secondary difmap
_audit_creation_method SHELXL-97
_cell_angle_alpha 90.00
_cell_angle_beta 94.6730(8)
_cell_angle_gamma 90.00
_cell_formula_units_Z 4
_cell_length_a 7.25000(10)
_cell_length_b 11.8070(2)
_cell_length_c 15.1560(3)
_cell_measurement_reflns_used 33405
_cell_measurement_temperature 143(2)
_cell_volume 1293.05(4)
_computing_cell_refinement DENZO
_computing_data_collection XPRESS
_computing_data_reduction SCALEPACK
_computing_molecular_graphics SHELXTL-PLUS
_computing_publication_material 'SHELXL-97 (Sheldrick, 1997)'
_computing_structure_refinement 'SHELXL-97 (Sheldrick, 1997)'
_computing_structure_solution 'SHELXS-97 (Sheldrick, 1990)'
_diffrn_ambient_temperature 143(2)
_diffrn_measured_fraction_theta_full 0.994
_diffrn_measured_fraction_theta_max 0.994
_diffrn_measurement_device_type 'NONIUS DIP 2020'
_diffrn_measurement_method phi-rotation
_diffrn_radiation_monochromator graphite
_diffrn_radiation_source 'fine-focus sealed tube'
_diffrn_radiation_type MoK\a
_diffrn_radiation_wavelength 0.71073
_diffrn_reflns_av_R_equivalents 0.0381
_diffrn_reflns_av_sigmaI/netI 0.0400
_diffrn_reflns_limit_h_max 9
_diffrn_reflns_limit_h_min -9
_diffrn_reflns_limit_k_max 15
_diffrn_reflns_limit_k_min -15
_diffrn_reflns_limit_l_max 19
_diffrn_reflns_limit_l_min -19
_diffrn_reflns_number 33405
_diffrn_reflns_theta_full 27.73
_diffrn_reflns_theta_max 27.73
_diffrn_reflns_theta_min 2.70
_exptl_absorpt_coefficient_mu 7.326
_exptl_absorpt_correction_T_max 0.816
_exptl_absorpt_correction_T_min 0.444
_exptl_absorpt_correction_type delabs
_exptl_crystal_colour colourless
_exptl_crystal_density_diffrn 2.587
_exptl_crystal_density_method 'not measured'
_exptl_crystal_description block
_exptl_crystal_F_000 896
_exptl_crystal_size_max 0.15
_exptl_crystal_size_mid 0.08
_exptl_crystal_size_min 0.08
_refine_diff_density_max 1.006
_refine_diff_density_min -1.002
_refine_diff_density_rms 0.124
_refine_ls_extinction_method none
_refine_ls_goodness_of_fit_ref 1.185
_refine_ls_hydrogen_treatment isotropic
_refine_ls_matrix_type full
_refine_ls_number_parameters 136
_refine_ls_number_reflns 3029
_refine_ls_number_restraints 0
_refine_ls_restrained_S_all 1.185
_refine_ls_R_factor_all 0.0298
_refine_ls_R_factor_gt 0.0278
_refine_ls_shift/su_max 0.001
_refine_ls_shift/su_mean 0.000
_refine_ls_structure_factor_coef Fsqd
_refine_ls_weighting_details 'calc w=1/[\s^2^(Fo^2^)+(0.0000P)^2^+1.8809P] where P=(Fo^2^+2Fc^2^)/3'
_refine_ls_weighting_scheme calc
_refine_ls_wR_factor_gt 0.0694
_refine_ls_wR_factor_ref 0.0706
_reflns_number_gt 2884
_reflns_number_total 3029
_reflns_threshold_expression >2sigma(I)
_cod_data_source_file b210991c.txt
_cod_data_source_block uwe7
_cod_original_sg_symbol_H-M P2(1)/n
_cod_database_code 7012441

loop_
_symmetry_equiv_pos_as_xyz
'x, y, z'
'-x+1/2, y+1/2, -z+1/2'
'-x, -y, -z'
'x-1/2, -y-1/2, z-1/2'

loop_
_atom_site_label
_atom_site_type_symbol
_atom_site_fract_x
_atom_site_fract_y
_atom_site_fract_z
_atom_site_U_iso_or_equiv
_atom_site_adp_type
_atom_site_occupancy
_atom_site_symmetry_multiplicity
_atom_site_calc_flag
_atom_site_refinement_flags
_atom_site_disorder_assembly
_atom_site_disorder_group
I1 I 0.71296(4) 0.43011(2) 0.628455(18) 0.03832(10) Uani 1 1 d . . .
I2 I 1.11074(4) 0.23713(2) 0.610147(18) 0.03735(9) Uani 1 1 d . . .
I3 I 0.65092(4) 0.12246(3) 0.64864(2) 0.04342(10) Uani 1 1 d . . .
P1 P 0.74589(14) 0.25077(8) 0.45898(6) 0.0278(2) Uani 1 1 d . . .
C21 C 0.8596(7) 0.3624(4) 0.4050(3) 0.0357(9) Uani 1 1 d . . .
C11 C 0.5023(6) 0.2643(4) 0.4323(3) 0.0384(9) Uani 1 1 d . . .
B1 B 0.8061(6) 0.2602(4) 0.5861(3) 0.0290(8) Uani 1 1 d . . .
C31 C 0.8216(7) 0.1187(4) 0.4152(3) 0.0412(10) Uani 1 1 d . . .
C22 C 0.7785(8) 0.4228(4) 0.3387(3) 0.0434(10) Uani 1 1 d . . .
C32 C 0.9048(7) 0.1106(5) 0.3413(3) 0.0460(11) Uani 1 1 d . . .
C12 C 0.4102(8) 0.2084(5) 0.3670(4) 0.0525(12) Uani 1 1 d . . .
H111 H 0.445(7) 0.313(4) 0.475(3) 0.039(12) Uiso 1 1 d . . .
H122 H 0.270(7) 0.215(4) 0.354(3) 0.033(12) Uiso 1 1 d . . .
H121 H 0.466(9) 0.162(5) 0.328(4) 0.063(18) Uiso 1 1 d . . .
H321 H 0.938(8) 0.184(6) 0.307(4) 0.066(17) Uiso 1 1 d . . .
H221 H 0.649(8) 0.406(5) 0.318(4) 0.052(15) Uiso 1 1 d . . .
H222 H 0.860(8) 0.479(5) 0.304(4) 0.052(15) Uiso 1 1 d . . .
H322 H 0.963(8) 0.034(5) 0.317(4) 0.065(17) Uiso 1 1 d . . .
H311 H 0.819(8) 0.066(5) 0.441(4) 0.052(17) Uiso 1 1 d . . .
H211 H 0.990(9) 0.376(5) 0.425(4) 0.066(18) Uiso 1 1 d . . .

loop_
_atom_site_aniso_label
_atom_site_aniso_U_11
_atom_site_aniso_U_22
_atom_site_aniso_U_33
_atom_site_aniso_U_23
_atom_site_aniso_U_13
_atom_site_aniso_U_12
I1 0.04639(18) 0.03317(16) 0.03615(16) -0.00520(10) 0.00791(12) 0.00603(11)
I2 0.03031(15) 0.04393(17) 0.03721(16) 0.00211(11) -0.00084(11) 0.00368(11)
I3 0.04253(17) 0.04106(17) 0.04755(18) 0.01845(12) 0.00902(13) -0.00074(12)
P1 0.0313(5) 0.0245(4) 0.0276(5) 0.0010(3) 0.0018(4) 0.0012(4)
C21 0.044(2) 0.034(2) 0.0297(19) 0.0029(16) 0.0047(17) -0.0040(18)
C11 0.036(2) 0.039(2) 0.039(2) 0.0022(18) 0.0000(18) 0.0010(18)
B1 0.031(2) 0.028(2) 0.028(2) 0.0013(16) 0.0020(17) 0.0010(16)
C31 0.055(3) 0.029(2) 0.040(2) -0.0042(18) 0.003(2) 0.005(2)
C22 0.056(3) 0.039(2) 0.036(2) 0.0107(18) 0.008(2) 0.005(2)
C32 0.051(3) 0.045(3) 0.041(2) -0.011(2) 0.002(2) 0.008(2)
C12 0.045(3) 0.061(3) 0.049(3) -0.002(3) -0.009(2) -0.011(3)

loop_
_atom_type_symbol
_atom_type_description
_atom_type_scat_dispersion_real
_atom_type_scat_dispersion_imag
_atom_type_scat_source
C C 0.0033 0.0016 'International Tables Vol C Tables 4.2.6.8 and 6.1.1.4'
H H 0.0000 0.0000 'International Tables Vol C Tables 4.2.6.8 and 6.1.1.4'
B B 0.0013 0.0007 'International Tables Vol C Tables 4.2.6.8 and 6.1.1.4'
P P 0.1023 0.0942 'International Tables Vol C Tables 4.2.6.8 and 6.1.1.4'
I I -0.4742 1.8119 'International Tables Vol C Tables 4.2.6.8 and 6.1.1.4'

loop_
_geom_angle_atom_site_label_1
_geom_angle_atom_site_label_2
_geom_angle_atom_site_label_3
_geom_angle
_geom_angle_site_symmetry_1
_geom_angle_site_symmetry_3
_geom_angle_publ_flag
C11 P1 C21 108.4(2) . . ?
C11 P1 C31 108.7(2) . . ?
C21 P1 C31 107.7(2) . . ?
C11 P1 B1 110.9(2) . . ?
C21 P1 B1 109.70(19) . . ?
C31 P1 B1 111.4(2) . . ?
C22 C21 P1 123.3(4) . . ?
C22 C21 H211 120(4) . . ?
P1 C21 H211 116(4) . . ?
C12 C11 P1 123.6(4) . . ?
C12 C11 H111 125(3) . . ?
P1 C11 H111 112(3) . . ?
P1 B1 I2 107.2(2) . . ?
P1 B1 I1 106.74(19) . . ?
I2 B1 I1 112.50(19) . . ?
P1 B1 I3 107.4(2) . . ?
I2 B1 I3 111.67(18) . . ?
I1 B1 I3 111.02(19) . . ?
C32 C31 P1 123.4(4) . . ?
C32 C31 H311 115(5) . . ?
P1 C31 H311 121(5) . . ?
C21 C22 H221 118(3) . . ?
C21 C22 H222 119(3) . . ?
H221 C22 H222 122(4) . . ?
C31 C32 H321 120(3) . . ?
C31 C32 H322 125(3) . . ?
H321 C32 H322 114(5) . . ?
C11 C12 H122 122(3) . . ?
C11 C12 H121 124(4) . . ?
H122 C12 H121 114(4) . . ?

loop_
_geom_bond_atom_site_label_1
_geom_bond_atom_site_label_2
_geom_bond_distance
_geom_bond_site_symmetry_2
_geom_bond_publ_flag
I1 B1 2.228(4) . ?
I2 B1 2.226(5) . ?
I3 B1 2.232(4) . ?
P1 C11 1.787(5) . ?
P1 C21 1.787(4) . ?
P1 C31 1.798(5) . ?
P1 B1 1.944(4) . ?
C21 C22 1.330(6) . ?
C21 H211 0.98(6) . ?
C11 C12 1.324(7) . ?
C11 H111 0.98(5) . ?
C31 C32 1.318(7) . ?
C31 H311 0.73(6) . ?
C22 H221 0.98(6) . ?
C22 H222 1.05(6) . ?
C32 H321 1.05(6) . ?
C32 H322 1.07(6) . ?
C12 H122 1.02(5) . ?
C12 H121 0.93(6) . ?

loop_
_geom_torsion_atom_site_label_1
_geom_torsion_atom_site_label_2
_geom_torsion_atom_site_label_3
_geom_torsion_atom_site_label_4
_geom_torsion
_geom_torsion_site_symmetry_1
_geom_torsion_site_symmetry_2
_geom_torsion_site_symmetry_3
_geom_torsion_site_symmetry_4
_geom_torsion_publ_flag
C11 P1 C21 C22 -16.6(5) . . . . ?
C31 P1 C21 C22 100.8(4) . . . . ?
B1 P1 C21 C22 -137.8(4) . . . . ?
C21 P1 C11 C12 95.4(5) . . . . ?
C31 P1 C11 C12 -21.4(5) . . . . ?
B1 P1 C11 C12 -144.1(4) . . . . ?
C11 P1 B1 I2 178.40(19) . . . . ?
C21 P1 B1 I2 -61.9(2) . . . . ?
C31 P1 B1 I2 57.2(3) . . . . ?
C11 P1 B1 I1 -60.9(2) . . . . ?
C21 P1 B1 I1 58.8(3) . . . . ?
C31 P1 B1 I1 178.0(2) . . . . ?
C11 P1 B1 I3 58.3(2) . . . . ?
C21 P1 B1 I3 177.9(2) . . . . ?
C31 P1 B1 I3 -62.9(3) . . . . ?
C11 P1 C31 C32 101.0(5) . . . . ?
C21 P1 C31 C32 -16.2(5) . . . . ?
B1 P1 C31 C32 -136.6(4) . . . . ?
